data_4513375
loop_
_publ_author_name
'Yu, Dehong'
'Sun, Dehui'
'Avdeev, Maxim'
'Wu, Qian'
'Tian, Xiangxin'
'Gu, Qinfen'
'Tao, Xutang'

_publ_section_title
;
 New High-Pressure Polymorph of the Nonlinear Optical Crystal BaTeMo2O9
;
_journal_issue 7
_journal_name_full 'Crystal Growth &amp; Design'
_journal_page_first 3110
_journal_paper_doi 10.1021/acs.cgd.5b00421
_journal_volume 15
_journal_year 2015
_chemical_formula_sum 'Ba Mo2 O9 Te'
_chemical_formula_weight 600.80
_chemical_name_systematic ' ?'
_space_group_IT_number 4
_symmetry_cell_setting monoclinic
_symmetry_space_group_name_Hall 'P 2c'
_symmetry_space_group_name_H-M 'P 1 1 21'
_audit_creation_date 2015-04-28T15:19
_audit_creation_method 'from EXP file using GSAS2CIF'
_audit_update_record ' 2015-04-28T15:19  Initial CIF as created by GSAS2CIF'
_cell_angle_alpha 90.0
_cell_angle_beta 90.0
_cell_angle_gamma 89.0(12)
_cell_formula_units_Z 8
_cell_length_a 14.55(17)
_cell_length_b 5.47(8)
_cell_length_c 17.40(20)
_cell_measurement_temperature 300
_cell_volume 1385(3)
_computing_structure_refinement GSAS
_diffrn_ambient_temperature 300
_diffrn_radiation_wavelength 0.620500
_pd_block_id 2015-04-28T15:19|GAMMA-BTM_4GPA_phase1|BTM-alpha-004-gama||
_pd_phase_name gamma-BTM_4GPa
_refine_ls_goodness_of_fit_all 89.76
_refine_ls_matrix_type full
_refine_ls_number_parameters 188
_refine_ls_number_restraints 119
_refine_ls_shift/su_max 0.03
_refine_ls_shift/su_mean 0.01
_cod_data_source_file cg5b00421_si_003.cif
_cod_data_source_block GAMMA-BTM_4GPA_phase_1
_cod_depositor_comments
;
The following automatic conversions were performed:

'_geom_bond_publ_flag' value 'N' changed to 'n' according to
/usr/data/users/saulius/crontab/automatic-downloads/current/ACS/lib/dictionaries/cif_core.dic
dictionary named 'cif_core.dic' version 2.4.2 from 2011-04-26 (322
times).

'_geom_angle_publ_flag' value 'N' changed to 'n' according to
/usr/data/users/saulius/crontab/automatic-downloads/current/ACS/lib/dictionaries/cif_core.dic
dictionary named 'cif_core.dic' version 2.4.2 from 2011-04-26 (518
times).

Automatic conversion script
Id: cif_fix_values 3271 2015-04-21 07:52:19Z andrius 
;
_cod_original_cell_volume 1385(29)
_cod_database_code 4513375

loop_
_symmetry_equiv_pos_site_id
_symmetry_equiv_pos_as_xyz
1 +x,+y,+z
2 -x,-y,+z+1/2

loop_
_atom_site_type_symbol
_atom_site_label
_atom_site_fract_x
_atom_site_fract_y
_atom_site_fract_z
_atom_site_occupancy
_atom_site_thermal_displace_type
_atom_site_U_iso_or_equiv
_atom_site_symmetry_multiplicity
Ba Ba1 0.84623(21) 0.0585(6) 0.7053(10) 1.0 Uiso 0.0(5) 2
Ba Ba2 0.61312(21) 0.4511(6) 0.75257(14) 1.0 Uiso 0.0(5) 2
Ba Ba3 -0.33391(20) 0.0267(5) 1.19902(14) 1.0 Uiso 0.0(5) 2
Ba Ba4 -0.08673(20) 0.5160(5) 1.26369(14) 1.0 Uiso 0.0(5) 2
Mo Mo1 0.74181(29) 0.5192(8) 0.57933(14) 1.0 Uiso 0.1(8) 2
Mo Mo2 0.66276(29) 0.5217(8) 0.35034(16) 1.0 Uiso 0.1(8) 2
Mo Mo3 0.50987(29) 1.0138(8) 0.39096(16) 1.0 Uiso 0.1(8) 2
Mo Mo4 0.58845(29) 1.0241(8) 0.61307(16) 1.0 Uiso 0.1(8) 2
Mo Mo5 -0.24280(29) 0.5196(8) 1.07245(16) 1.0 Uiso 0.1(8) 2
Mo Mo6 -0.16264(29) 0.5223(8) 0.85035(16) 1.0 Uiso 0.1(8) 2
Mo Mo7 -0.00981(29) 1.0140(8) 0.89093(16) 1.0 Uiso 0.1(8) 2
Mo Mo8 -0.08851(29) 1.0243(8) 1.11309(16) 1.0 Uiso 0.1(8) 2
O O1 0.6712(4) 0.1703(11) 0.55905(18) 1.0 Uiso 0.1(25) 2
O O2 0.84344(32) 0.2633(13) 0.55383(14) 1.0 Uiso 0.1(25) 2
O O3 0.7462(4) 0.4613(13) 0.67675(17) 1.0 Uiso 0.1(25) 2
O O4 0.8232(6) 0.7349(12) 0.57174(17) 1.0 Uiso 0.1(25) 2
O O5 0.6484(4) 0.9531(8) 0.69462(18) 1.0 Uiso 0.1(25) 2
O O6 0.51712(33) 1.2497(9) 0.64243(18) 1.0 Uiso 0.1(25) 2
O O7 0.49482(33) 0.7537(10) 0.63793(17) 1.0 Uiso 0.1(25) 2
O O8 0.64145(30) 0.6790(11) 0.56159(20) 1.0 Uiso 0.1(25) 2
O O9 0.7433(6) 0.4539(12) 0.45313(15) 1.0 Uiso 0.1(25) 2
O O10 0.90860(32) 0.2534(11) 0.41001(17) 1.0 Uiso 0.1(25) 2
O O11 0.75722(34) 0.2546(10) 0.32622(16) 1.0 Uiso 0.1(25) 2
O O12 0.59890(34) 0.4496(12) 0.27088(18) 1.0 Uiso 0.1(25) 2
O O13 0.5849(5) 0.6790(11) 0.40729(20) 1.0 Uiso 0.1(25) 2
O O14 0.7340(4) 0.7420(11) 0.31736(19) 1.0 Uiso 0.1(25) 2
O O15 0.5129(4) 0.9436(14) 0.29492(17) 1.0 Uiso 0.1(25) 2
O O16 0.4243(6) 1.2227(12) 0.39338(19) 1.0 Uiso 0.1(25) 2
O O17 0.60899(30) 1.1832(11) 0.40211(21) 1.0 Uiso 0.1(25) 2
O O18 0.5089(6) 0.9498(11) 0.51159(16) 1.0 Uiso 0.1(25) 2
O O19 -0.1694(4) 0.1720(11) 1.05749(18) 1.0 Uiso 0.1(25) 2
O O20 -0.34435(32) 0.2581(11) 1.05354(17) 1.0 Uiso 0.1(25) 2
O O21 -0.23904(35) 0.4405(7) 1.16840(17) 1.0 Uiso 0.1(25) 2
O O22 -0.3245(4) 0.7363(9) 1.07135(19) 1.0 Uiso 0.1(25) 2
O O23 -0.14845(33) 0.9530(8) 1.19462(18) 1.0 Uiso 0.1(25) 2
O O24 -0.0171(4) 1.2497(10) 1.14243(18) 1.0 Uiso 0.1(25) 2
O O25 0.00509(35) 0.7537(11) 1.13797(16) 1.0 Uiso 0.1(25) 2
O O26 -0.14106(30) 0.6792(11) 1.06148(21) 1.0 Uiso 0.1(25) 2
O O27 -0.2430(7) 0.4532(11) 0.95323(17) 1.0 Uiso 0.1(25) 2
O O28 -0.40875(33) 0.2538(12) 0.91012(16) 1.0 Uiso 0.1(25) 2
O O29 -0.25697(35) 0.2553(11) 0.82607(15) 1.0 Uiso 0.1(25) 2
O O30 -0.09885(34) 0.4493(12) 0.77092(18) 1.0 Uiso 0.1(25) 2
O O31 -0.0847(4) 0.6788(11) 0.90737(18) 1.0 Uiso 0.1(25) 2
O O32 -0.2339(4) 0.7423(10) 0.81725(17) 1.0 Uiso 0.1(25) 2
O O33 -0.0130(4) 0.9441(8) 0.79481(16) 1.0 Uiso 0.1(25) 2
O O34 0.0760(4) 1.2222(10) 0.89334(19) 1.0 Uiso 0.1(25) 2
O O35 -0.10896(31) 1.1835(11) 0.90212(20) 1.0 Uiso 0.1(25) 2
O O36 -0.0089(8) 0.951(4) 1.01159(17) 1.0 Uiso 0.1(25) 2
Te Te1 0.79383(24) 0.1441(9) 0.42895(15) 1.0 Uiso 0.0(5) 2
Te Te2 0.46172(25) 0.6053(7) 0.54037(16) 1.0 Uiso 0.0(5) 2
Te Te3 -0.26723(26) 0.1424(10) 0.94558(15) 1.0 Uiso 0.0(5) 2
Te Te4 0.00474(26) 0.6690(30) 1.03717(15) 1.0 Uiso 0.0(5) 2

loop_
_atom_type_symbol
_atom_type_number_in_cell
Ba 8.0
Mo 16.0
O 72.0
Te 8.0

loop_
_geom_angle_atom_site_label_1
_geom_angle_atom_site_label_2
_geom_angle_atom_site_label_3
_geom_angle
_geom_angle_site_symmetry_1
_geom_angle_site_symmetry_3
_geom_angle_publ_flag
Ba2 Ba1 Ba4 109.9(9) 1_555 2_664 n
Ba2 Ba1 Mo6 57.6(7) 1_555 1_655 n
Ba2 Ba1 O2 88.5(6) 1_555 1_555 n
Ba2 Ba1 O3 33.2(6) 1_555 1_555 n
Ba2 Ba1 O4 112.0(7) 1_555 1_545 n
Ba2 Ba1 O5 46.3(7) 1_555 1_545 n
Ba2 Ba1 O25 123.9(8) 1_555 2_664 n
Ba2 Ba1 O29 37.35(32) 1_555 1_655 n
Ba2 Ba1 O30 74.9(10) 1_555 1_655 n
Ba2 Ba1 O32 80.6(8) 1_555 1_645 n
Ba2 Ba1 O33 130.0(9) 1_555 1_645 n
Ba4 Ba1 Mo6 58.4(7) 2_664 1_655 n
Ba4 Ba1 O2 90.6(6) 2_664 1_555 n
Ba4 Ba1 O3 91.9(10) 2_664 1_555 n
Ba4 Ba1 O4 127.3(6) 2_664 1_545 n
Ba4 Ba1 O5 156.1(5) 2_664 1_545 n
Ba4 Ba1 O25 40.2(6) 2_664 2_664 n
Ba4 Ba1 O29 92.9(8) 2_664 1_655 n
Ba4 Ba1 O30 35.5(6) 2_664 1_655 n
Ba4 Ba1 O32 120.2(9) 2_664 1_645 n
Ba4 Ba1 O33 50.4(7) 2_664 1_645 n
Mo6 Ba1 O2 111.8(9) 1_655 1_555 n
Mo6 Ba1 O3 62.2(8) 1_655 1_555 n
Mo6 Ba1 O4 168.45(35) 1_655 1_545 n
Mo6 Ba1 O5 99.2(9) 1_655 1_545 n
Mo6 Ba1 O25 93.2(9) 1_655 2_664 n
Mo6 Ba1 O29 35.2(6) 1_655 1_655 n
Mo6 Ba1 O30 26.21(33) 1_655 1_655 n
Mo6 Ba1 O32 86.5(11) 1_655 1_645 n
Mo6 Ba1 O33 76.7(10) 1_655 1_645 n
O2 Ba1 O3 60.1(4) 1_555 1_555 n
O2 Ba1 O4 60.5(10) 1_555 1_545 n
O2 Ba1 O5 90.7(6) 1_555 1_545 n
O2 Ba1 O25 56.9(5) 1_555 2_664 n
O2 Ba1 O29 122.6(8) 1_555 1_655 n
O2 Ba1 O30 94.9(8) 1_555 1_655 n
O2 Ba1 O32 149.1(5) 1_555 1_645 n
O2 Ba1 O33 129.9(6) 1_555 1_645 n
O3 Ba1 O4 106.5(9) 1_555 1_545 n
O3 Ba1 O5 68.3(10) 1_555 1_545 n
O3 Ba1 O25 91.9(10) 1_555 2_664 n
O3 Ba1 O29 62.5(7) 1_555 1_655 n
O3 Ba1 O30 64.4(9) 1_555 1_655 n
O3 Ba1 O32 113.8(8) 1_555 1_645 n
O3 Ba1 O33 135.7(7) 1_555 1_645 n
O4 Ba1 O5 73.2(7) 1_545 1_545 n
O4 Ba1 O25 89.2(10) 1_545 2_664 n
O4 Ba1 O29 139.6(6) 1_545 1_655 n
O4 Ba1 O30 153.3(6) 1_545 1_655 n
O4 Ba1 O32 97.0(10) 1_545 1_645 n
O4 Ba1 O33 114.8(9) 1_545 1_645 n
O5 Ba1 O25 147.5(8) 1_545 2_664 n
O5 Ba1 O29 66.6(6) 1_545 1_655 n
O5 Ba1 O30 120.7(9) 1_545 1_655 n
O5 Ba1 O32 61.1(7) 1_545 1_645 n
O5 Ba1 O33 138.3(7) 1_545 1_645 n
O25 Ba1 O29 127.9(7) 2_664 1_655 n
O25 Ba1 O30 67.0(9) 2_664 1_655 n
O25 Ba1 O32 150.2(5) 2_664 1_645 n
O25 Ba1 O33 73.8(8) 2_664 1_645 n
O29 Ba1 O30 61.1(8) 1_655 1_655 n
O29 Ba1 O32 59.9(9) 1_655 1_645 n
O29 Ba1 O33 93.3(11) 1_655 1_645 n
O30 Ba1 O32 109.7(11) 1_655 1_645 n
O30 Ba1 O33 71.5(10) 1_655 1_645 n
O32 Ba1 O33 77.2(9) 1_645 1_645 n
Ba1 Ba2 Mo1 56.7(5) 1_555 1_555 n
Ba1 Ba2 Mo4 65.7(7) 1_555 1_545 n
Ba1 Ba2 O3 38.5(5) 1_555 1_555 n
Ba1 Ba2 O5 46.5(8) 1_555 1_545 n
Ba1 Ba2 O5 105.2(10) 1_555 1_555 n
Ba1 Ba2 O6 94.3(8) 1_555 1_545 n
Ba1 Ba2 O7 127.1(7) 1_555 1_555 n
Ba1 Ba2 O15 100.8(10) 1_555 2_665 n
Ba1 Ba2 O16 127.2(5) 1_555 2_675 n
Ba1 Ba2 O28 95.1(6) 1_555 1_655 n
Ba1 Ba2 O29 42.4(7) 1_555 1_655 n
Ba1 Ba2 O32 74.6(9) 1_555 1_655 n
Mo1 Ba2 Mo4 62.0(8) 1_555 1_545 n
Mo1 Ba2 O3 24.20(15) 1_555 1_555 n
Mo1 Ba2 O5 74.0(7) 1_555 1_545 n
Mo1 Ba2 O5 61.2(6) 1_555 1_555 n
Mo1 Ba2 O6 73.2(9) 1_555 1_545 n
Mo1 Ba2 O7 71.8(8) 1_555 1_555 n
Mo1 Ba2 O15 128.4(4) 1_555 2_665 n
Mo1 Ba2 O16 134.4(7) 1_555 2_675 n
Mo1 Ba2 O28 151.4(5) 1_555 1_655 n
Mo1 Ba2 O29 94.7(8) 1_555 1_655 n
Mo1 Ba2 O32 82.2(8) 1_555 1_655 n
Mo4 Ba2 O3 73.2(9) 1_545 1_555 n
Mo4 Ba2 O5 30.21(28) 1_545 1_545 n
Mo4 Ba2 O5 114.5(9) 1_545 1_555 n
Mo4 Ba2 O6 29.0(5) 1_545 1_545 n
Mo4 Ba2 O7 80.9(10) 1_545 1_555 n
Mo4 Ba2 O15 66.4(8) 1_545 2_665 n
Mo4 Ba2 O16 161.85(31) 1_545 2_675 n
Mo4 Ba2 O28 113.4(9) 1_545 1_655 n
Mo4 Ba2 O29 99.2(9) 1_545 1_655 n
Mo4 Ba2 O32 136.7(5) 1_545 1_655 n
O3 Ba2 O5 72.5(10) 1_555 1_545 n
O3 Ba2 O5 68.4(9) 1_555 1_555 n
O3 Ba2 O6 92.6(9) 1_555 1_545 n
O3 Ba2 O7 94.4(9) 1_555 1_555 n
O3 Ba2 O15 133.0(7) 1_555 2_665 n
O3 Ba2 O16 124.9(8) 1_555 2_675 n
O3 Ba2 O28 128.5(6) 1_555 1_655 n
O3 Ba2 O29 71.4(9) 1_555 1_655 n
O3 Ba2 O32 64.8(8) 1_555 1_655 n
O5 Ba2 O5 135.1(7) 1_545 1_555 n
O5 Ba2 O6 56.4(7) 1_545 1_545 n
O5 Ba2 O7 111.1(9) 1_545 1_555 n
O5 Ba2 O15 60.6(9) 1_545 2_665 n
O5 Ba2 O16 146.83(24) 1_545 2_675 n
O5 Ba2 O28 89.9(7) 1_545 1_655 n
O5 Ba2 O29 70.2(9) 1_545 1_655 n
O5 Ba2 O32 120.3(9) 1_545 1_655 n
O5 Ba2 O6 104.0(9) 1_555 1_545 n
O5 Ba2 O7 52.6(7) 1_555 1_555 n
O5 Ba2 O15 151.5(5) 1_555 2_665 n
O5 Ba2 O16 76.5(8) 1_555 2_675 n
O5 Ba2 O28 132.06(17) 1_555 1_655 n
O5 Ba2 O29 115.2(9) 1_555 1_655 n
O5 Ba2 O32 59.5(8) 1_555 1_655 n
O6 Ba2 O7 57.3(8) 1_545 1_555 n
O6 Ba2 O15 62.1(8) 1_545 2_665 n
O6 Ba2 O16 137.3(6) 1_545 2_675 n
O6 Ba2 O28 117.4(9) 1_545 1_655 n
O6 Ba2 O29 126.6(7) 1_545 1_655 n
O6 Ba2 O32 155.20(22) 1_545 1_655 n
O7 Ba2 O15 101.9(8) 1_555 2_665 n
O7 Ba2 O16 96.4(10) 1_555 2_675 n
O7 Ba2 O28 136.7(5) 1_555 1_655 n
O7 Ba2 O29 164.84(27) 1_555 1_655 n
O7 Ba2 O32 111.8(8) 1_555 1_655 n
O15 Ba2 O16 96.9(8) 2_665 2_675 n
O15 Ba2 O28 55.31(22) 2_665 1_655 n
O15 Ba2 O29 91.9(9) 2_665 1_655 n
O15 Ba2 O32 140.9(6) 2_665 1_655 n
O16 Ba2 O28 57.0(8) 2_675 1_655 n
O16 Ba2 O29 88.0(9) 2_675 1_655 n
O16 Ba2 O32 61.0(6) 2_675 1_655 n
O28 Ba2 O29 57.2(5) 1_655 1_655 n
O28 Ba2 O32 86.1(7) 1_655 1_655 n
O29 Ba2 O32 58.1(8) 1_655 1_655 n
O7 Ba3 O11 119.4(7) 2_565 1_456 n
O7 Ba3 O12 62.6(9) 2_565 1_456 n
O7 Ba3 O14 144.0(4) 2_565 1_446 n
O7 Ba3 O15 68.9(8) 2_565 1_446 n
O7 Ba3 O20 55.6(4) 2_565 1_555 n
O7 Ba3 O21 90.1(10) 2_565 1_555 n
O7 Ba3 O22 88.5(8) 2_565 1_545 n
O7 Ba3 O23 149.9(5) 2_565 1_545 n
O11 Ba3 O12 56.8(7) 1_456 1_456 n
O11 Ba3 O14 60.4(9) 1_456 1_446 n
O11 Ba3 O15 89.2(9) 1_456 1_446 n
O11 Ba3 O20 121.0(9) 1_456 1_555 n
O11 Ba3 O21 63.0(7) 1_456 1_555 n
O11 Ba3 O22 149.2(5) 1_456 1_545 n
O11 Ba3 O23 67.8(6) 1_456 1_545 n
O12 Ba3 O14 104.5(9) 1_456 1_446 n
O12 Ba3 O15 66.7(9) 1_456 1_446 n
O12 Ba3 O20 90.8(8) 1_456 1_555 n
O12 Ba3 O21 64.8(8) 1_456 1_555 n
O12 Ba3 O22 149.22(24) 1_456 1_545 n
O12 Ba3 O23 117.8(9) 1_456 1_545 n
O14 Ba3 O15 75.1(9) 1_446 1_446 n
O14 Ba3 O20 159.48(28) 1_446 1_555 n
O14 Ba3 O21 115.7(6) 1_446 1_555 n
O14 Ba3 O22 105.4(10) 1_446 1_545 n
O14 Ba3 O23 66.0(7) 1_446 1_545 n
O15 Ba3 O20 124.3(6) 1_446 1_555 n
O15 Ba3 O21 131.4(7) 1_446 1_555 n
O15 Ba3 O22 114.7(8) 1_446 1_545 n
O15 Ba3 O23 140.8(5) 1_446 1_545 n
O20 Ba3 O21 58.52(34) 1_555 1_555 n
O20 Ba3 O22 62.3(9) 1_555 1_545 n
O20 Ba3 O23 94.9(5) 1_555 1_545 n
O21 Ba3 O22 107.7(7) 1_555 1_545 n
O21 Ba3 O23 66.5(10) 1_555 1_545 n
O22 Ba3 O23 81.5(7) 1_545 1_545 n
Ba1 Ba4 O10 119.4(5) 2_665 1_456 n
Ba1 Ba4 O11 171.46(27) 2_665 1_456 n
Ba1 Ba4 O14 123.4(9) 2_665 1_456 n
Ba1 Ba4 O21 125.8(7) 2_665 1_555 n
Ba1 Ba4 O23 72.1(9) 2_665 1_555 n
Ba1 Ba4 O24 79.2(8) 2_665 1_545 n
Ba1 Ba4 O25 36.8(4) 2_665 1_555 n
Ba1 Ba4 O30 33.2(6) 2_665 2_565 n
Ba1 Ba4 O33 96.4(10) 2_665 2_565 n
Ba1 Ba4 O34 81.7(7) 2_665 2_575 n
O10 Ba4 O11 53.8(4) 1_456 1_456 n
O10 Ba4 O14 84.5(7) 1_456 1_456 n
O10 Ba4 O21 114.6(8) 1_456 1_555 n
O10 Ba4 O23 141.33(25) 1_456 1_555 n
O10 Ba4 O24 114.8(9) 1_456 1_545 n
O10 Ba4 O25 153.7(4) 1_456 1_555 n
O10 Ba4 O30 91.5(6) 1_456 2_565 n
O10 Ba4 O33 55.5(4) 1_456 2_565 n
O10 Ba4 O34 62.1(9) 1_456 2_575 n
O11 Ba4 O14 53.8(8) 1_456 1_456 n
O11 Ba4 O21 61.6(8) 1_456 1_555 n
O11 Ba4 O23 109.7(9) 1_456 1_555 n
O11 Ba4 O24 108.0(8) 1_456 1_545 n
O11 Ba4 O25 151.05(24) 1_456 1_555 n
O11 Ba4 O30 143.3(6) 1_456 2_565 n
O11 Ba4 O33 83.5(10) 1_456 2_565 n
O11 Ba4 O34 90.1(8) 1_456 2_575 n
O14 Ba4 O21 64.1(7) 1_456 1_555 n
O14 Ba4 O23 61.5(9) 1_456 1_555 n
O14 Ba4 O24 139.8(4) 1_456 1_545 n
O14 Ba4 O25 117.0(7) 1_456 1_555 n
O14 Ba4 O30 144.3(6) 1_456 2_565 n
O14 Ba4 O33 134.9(7) 1_456 2_565 n
O14 Ba4 O34 65.1(6) 1_456 2_575 n
O21 Ba4 O23 68.4(9) 1_555 1_555 n
O21 Ba4 O24 75.7(9) 1_555 1_545 n
O21 Ba4 O25 89.5(9) 1_555 1_555 n
O21 Ba4 O30 145.9(4) 1_555 2_565 n
O21 Ba4 O33 111.3(9) 1_555 2_565 n
O21 Ba4 O34 129.1(7) 1_555 2_575 n
O23 Ba4 O24 103.4(9) 1_555 1_545 n
O23 Ba4 O25 55.6(7) 1_555 1_555 n
O23 Ba4 O30 105.3(10) 1_555 2_565 n
O23 Ba4 O33 162.77(28) 1_555 2_565 n
O23 Ba4 O34 85.8(9) 1_555 2_575 n
O24 Ba4 O25 59.2(8) 1_545 1_555 n
O24 Ba4 O30 73.4(7) 1_545 2_565 n
O24 Ba4 O33 61.0(7) 1_545 2_565 n
O24 Ba4 O34 155.0(4) 1_545 2_575 n
O25 Ba4 O30 62.2(6) 1_555 2_565 n
O25 Ba4 O33 107.5(7) 1_555 2_565 n
O25 Ba4 O34 111.4(9) 1_555 2_575 n
O30 Ba4 O33 64.8(10) 2_565 2_565 n
O30 Ba4 O34 81.7(6) 2_565 2_575 n
O33 Ba4 O34 105.7(7) 2_565 2_575 n
Ba2 Mo1 O1 78.0(6) 1_555 1_555 n
Ba2 Mo1 O2 118.7(5) 1_555 1_555 n
Ba2 Mo1 O3 33.8(5) 1_555 1_555 n
Ba2 Mo1 O4 120.9(4) 1_555 1_555 n
Ba2 Mo1 O8 76.2(6) 1_555 1_555 n
Ba2 Mo1 O9 145.1(6) 1_555 1_555 n
O1 Mo1 O2 73.7(10) 1_555 1_555 n
O1 Mo1 O3 90.8(4) 1_555 1_555 n
O1 Mo1 O4 158.6(5) 1_555 1_555 n
O1 Mo1 O8 90.4(11) 1_555 1_555 n
O1 Mo1 O9 72.99(25) 1_555 1_555 n
O2 Mo1 O3 93.6(5) 1_555 1_555 n
O2 Mo1 O4 87.4(11) 1_555 1_555 n
O2 Mo1 O8 154.0(5) 1_555 1_555 n
O2 Mo1 O9 71.02(28) 1_555 1_555 n
O3 Mo1 O4 100.40(35) 1_555 1_555 n
O3 Mo1 O8 107.37(34) 1_555 1_555 n
O3 Mo1 O9 160.1(5) 1_555 1_555 n
O4 Mo1 O8 103.3(11) 1_555 1_555 n
O4 Mo1 O9 91.7(4) 1_555 1_555 n
O8 Mo1 O9 84.8(4) 1_555 1_555 n
O9 Mo2 O11 72.0(7) 1_555 1_555 n
O9 Mo2 O12 156.8(5) 1_555 1_555 n
O9 Mo2 O13 87.6(10) 1_555 1_555 n
O9 Mo2 O14 93.8(8) 1_555 1_555 n
O9 Mo2 O17 73.7(8) 1_555 1_545 n
O11 Mo2 O12 91.7(7) 1_555 1_555 n
O11 Mo2 O13 155.2(4) 1_555 1_555 n
O11 Mo2 O14 91.6(10) 1_555 1_555 n
O11 Mo2 O17 74.2(10) 1_555 1_545 n
O12 Mo2 O13 103.0(9) 1_555 1_555 n
O12 Mo2 O14 103.3(8) 1_555 1_555 n
O12 Mo2 O17 86.2(9) 1_555 1_545 n
O13 Mo2 O14 104.1(10) 1_555 1_555 n
O13 Mo2 O17 86.8(10) 1_555 1_545 n
O14 Mo2 O17 163.2(4) 1_555 1_545 n
O13 Mo3 O15 85.8(5) 1_555 1_555 n
O13 Mo3 O16 160.8(5) 1_555 1_555 n
O13 Mo3 O17 91.5(11) 1_555 1_555 n
O13 Mo3 O18 74.46(27) 1_555 1_555 n
O13 Mo3 O28 74.7(10) 1_555 2_564 n
O15 Mo3 O16 101.1(4) 1_555 1_555 n
O15 Mo3 O17 102.1(4) 1_555 1_555 n
O15 Mo3 O18 157.6(6) 1_555 1_555 n
O15 Mo3 O28 90.8(5) 1_555 2_564 n
O16 Mo3 O17 104.3(11) 1_555 1_555 n
O16 Mo3 O18 94.6(4) 1_555 1_555 n
O16 Mo3 O28 87.2(11) 1_555 2_564 n
O17 Mo3 O18 89.2(4) 1_555 1_555 n
O17 Mo3 O28 160.5(4) 1_555 2_564 n
O18 Mo3 O28 74.01(28) 1_555 2_564 n
Ba2 Mo4 O1 89.3(10) 1_565 1_565 n
Ba2 Mo4 O5 60.1(9) 1_565 1_555 n
Ba2 Mo4 O6 49.3(6) 1_565 1_555 n
Ba2 Mo4 O7 114.9(8) 1_565 1_555 n
Ba2 Mo4 O8 146.8(4) 1_565 1_555 n
Ba2 Mo4 O18 141.3(6) 1_565 1_555 n
O1 Mo4 O5 101.5(8) 1_565 1_555 n
O1 Mo4 O6 104.5(10) 1_565 1_555 n
O1 Mo4 O7 155.8(4) 1_565 1_555 n
O1 Mo4 O8 86.6(10) 1_565 1_555 n
O1 Mo4 O18 91.3(9) 1_565 1_555 n
O5 Mo4 O6 102.8(8) 1_555 1_555 n
O5 Mo4 O7 90.2(7) 1_555 1_555 n
O5 Mo4 O8 88.5(9) 1_555 1_555 n
O5 Mo4 O18 155.9(5) 1_555 1_555 n
O6 Mo4 O7 93.2(10) 1_555 1_555 n
O6 Mo4 O8 162.0(4) 1_555 1_555 n
O6 Mo4 O18 93.5(8) 1_555 1_555 n
O7 Mo4 O8 72.5(9) 1_555 1_555 n
O7 Mo4 O18 71.0(7) 1_555 1_555 n
O8 Mo4 O18 71.8(8) 1_555 1_555 n
O19 Mo5 O20 74.1(10) 1_555 1_555 n
O19 Mo5 O21 83.3(4) 1_555 1_555 n
O19 Mo5 O22 162.3(5) 1_555 1_555 n
O19 Mo5 O26 91.0(11) 1_555 1_555 n
O19 Mo5 O27 74.57(26) 1_555 1_555 n
O20 Mo5 O21 90.0(5) 1_555 1_555 n
O20 Mo5 O22 88.9(11) 1_555 1_555 n
O20 Mo5 O26 159.7(4) 1_555 1_555 n
O20 Mo5 O27 74.04(30) 1_555 1_555 n
O21 Mo5 O22 102.1(4) 1_555 1_555 n
O21 Mo5 O26 102.0(4) 1_555 1_555 n
O21 Mo5 O27 155.5(5) 1_555 1_555 n
O22 Mo5 O26 104.1(11) 1_555 1_555 n
O22 Mo5 O27 96.2(4) 1_555 1_555 n
O26 Mo5 O27 89.0(4) 1_555 1_555 n
Ba1 Mo6 O27 118.0(9) 1_455 1_555 n
Ba1 Mo6 O29 51.0(6) 1_455 1_555 n
Ba1 Mo6 O30 41.5(7) 1_455 1_555 n
Ba1 Mo6 O31 137.2(7) 1_455 1_555 n
Ba1 Mo6 O32 106.3(9) 1_455 1_555 n
Ba1 Mo6 O35 71.5(9) 1_455 1_545 n
O27 Mo6 O29 71.3(7) 1_555 1_555 n
O27 Mo6 O30 156.5(5) 1_555 1_555 n
O27 Mo6 O31 88.5(9) 1_555 1_555 n
O27 Mo6 O32 94.6(8) 1_555 1_555 n
O27 Mo6 O35 72.5(8) 1_555 1_545 n
O29 Mo6 O30 92.0(7) 1_555 1_555 n
O29 Mo6 O31 155.5(4) 1_555 1_555 n
O29 Mo6 O32 91.6(10) 1_555 1_555 n
O29 Mo6 O35 73.6(9) 1_555 1_545 n
O30 Mo6 O31 102.7(9) 1_555 1_555 n
O30 Mo6 O32 102.5(8) 1_555 1_555 n
O30 Mo6 O35 87.2(9) 1_555 1_545 n
O31 Mo6 O32 104.0(10) 1_555 1_555 n
O31 Mo6 O35 87.5(10) 1_555 1_545 n
O32 Mo6 O35 162.7(4) 1_555 1_545 n
O10 Mo7 O31 75.2(10) 2_665 1_555 n
O10 Mo7 O33 91.2(4) 2_665 1_555 n
O10 Mo7 O34 87.1(11) 2_665 1_555 n
O10 Mo7 O35 160.1(4) 2_665 1_555 n
O10 Mo7 O36 74.1(5) 2_665 1_555 n
O31 Mo7 O33 85.6(4) 1_555 1_555 n
O31 Mo7 O34 161.2(5) 1_555 1_555 n
O31 Mo7 O35 90.7(11) 1_555 1_555 n
O31 Mo7 O36 74.5(6) 1_555 1_555 n
O33 Mo7 O34 101.3(4) 1_555 1_555 n
O33 Mo7 O35 101.9(4) 1_555 1_555 n
O33 Mo7 O36 157.7(8) 1_555 1_555 n
O34 Mo7 O35 104.8(11) 1_555 1_555 n
O34 Mo7 O36 94.7(6) 1_555 1_555 n
O35 Mo7 O36 88.8(5) 1_555 1_555 n
O19 Mo8 O23 103.1(8) 1_565 1_555 n
O19 Mo8 O24 104.5(10) 1_565 1_555 n
O19 Mo8 O25 154.9(4) 1_565 1_555 n
O19 Mo8 O26 85.9(10) 1_565 1_555 n
O19 Mo8 O36 89.3(10) 1_565 1_555 n
O19 Mo8 Te4 113.3(9) 1_565 1_555 n
O23 Mo8 O24 103.6(8) 1_555 1_555 n
O23 Mo8 O25 89.7(7) 1_555 1_555 n
O23 Mo8 O26 87.5(9) 1_555 1_555 n
O23 Mo8 O36 156.0(8) 1_555 1_555 n
O23 Mo8 Te4 119.5(8) 1_555 1_555 n
O24 Mo8 O25 93.1(10) 1_555 1_555 n
O24 Mo8 O26 162.3(4) 1_555 1_555 n
O24 Mo8 O36 92.8(9) 1_555 1_555 n
O24 Mo8 Te4 111.3(9) 1_555 1_555 n
O25 Mo8 O26 72.9(9) 1_555 1_555 n
O25 Mo8 O36 71.8(8) 1_555 1_555 n
O25 Mo8 Te4 42.3(7) 1_555 1_555 n
O26 Mo8 O36 72.7(9) 1_555 1_555 n
O26 Mo8 Te4 51.0(8) 1_555 1_555 n
O36 Mo8 Te4 36.7(8) 1_555 1_555 n
Mo1 O1 Mo4 130.5(7) 1_555 1_545 n
Ba1 O2 Mo1 94.2(6) 1_555 1_555 n
Ba1 O2 Te1 137.2(8) 1_555 1_555 n
Ba1 O2 Te4 100.1(5) 1_555 2_664 n
Mo1 O2 Te1 99.5(5) 1_555 1_555 n
Mo1 O2 Te4 127.2(10) 1_555 2_664 n
Te1 O2 Te4 103.2(5) 1_555 2_664 n
Ba1 O3 Ba2 108.3(9) 1_555 1_555 n
Ba1 O3 Mo1 110.7(5) 1_555 1_555 n
Ba2 O3 Mo1 122.0(6) 1_555 1_555 n
Ba1 O4 Mo1 116.5(7) 1_565 1_555 n
Ba1 O5 Ba2 110.1(10) 1_565 1_555 n
Ba1 O5 Ba2 87.2(11) 1_565 1_565 n
Ba1 O5 Mo4 120.3(6) 1_565 1_555 n
Ba2 O5 Ba2 135.1(7) 1_555 1_565 n
Ba2 O5 Mo4 113.3(7) 1_555 1_555 n
Ba2 O5 Mo4 89.7(8) 1_565 1_555 n
Ba2 O6 Mo4 101.8(8) 1_565 1_555 n
Ba2 O7 Ba3 115.7(9) 1_555 2_564 n
Ba2 O7 Mo4 98.6(8) 1_555 1_555 n
Ba2 O7 Te2 118.6(8) 1_555 1_555 n
Ba3 O7 Mo4 109.0(10) 2_564 1_555 n
Ba3 O7 Te2 107.3(6) 2_564 1_555 n
Mo4 O7 Te2 106.6(7) 1_555 1_555 n
Mo1 O8 Mo4 129.9(8) 1_555 1_555 n
Mo1 O9 Mo2 141.6(7) 1_555 1_555 n
Mo1 O9 Te1 111.55(29) 1_555 1_555 n
Mo2 O9 Te1 99.8(7) 1_555 1_555 n
Ba4 O10 Mo7 100.6(6) 1_654 2_664 n
Ba4 O10 Te1 110.5(5) 1_654 1_555 n
Mo7 O10 Te1 116.1(10) 2_664 1_555 n
Ba3 O11 Ba4 107.1(8) 1_654 1_654 n
Ba3 O11 Mo2 99.2(7) 1_654 1_555 n
Ba3 O11 Te1 133.9(7) 1_654 1_555 n
Ba4 O11 Mo2 104.3(10) 1_654 1_555 n
Ba4 O11 Te1 106.4(6) 1_654 1_555 n
Mo2 O11 Te1 102.1(6) 1_555 1_555 n
Ba3 O12 Mo2 111.6(8) 1_654 1_555 n
Mo2 O13 Mo3 132.3(7) 1_555 1_555 n
Ba3 O14 Ba4 107.4(8) 1_664 1_654 n
Ba3 O14 Mo2 115.8(7) 1_664 1_555 n
Ba4 O14 Mo2 110.3(10) 1_654 1_555 n
Ba2 O15 Ba3 118.2(8) 2_664 1_664 n
Ba2 O15 Mo3 113.15(35) 2_664 1_555 n
Ba3 O15 Mo3 123.8(6) 1_664 1_555 n
Ba2 O16 Mo3 119.9(6) 2_674 1_555 n
Mo2 O17 Mo3 135.2(7) 1_565 1_555 n
Mo3 O18 Mo4 140.6(7) 1_555 1_555 n
Mo3 O18 Te2 112.97(29) 1_555 1_555 n
Mo4 O18 Te2 99.3(8) 1_555 1_555 n
Mo5 O19 Mo8 131.7(7) 1_555 1_545 n
Mo5 O19 Te3 82.8(7) 1_555 1_555 n
Mo8 O19 Te3 145.3(5) 1_545 1_555 n
Ba3 O20 Mo5 97.6(6) 1_555 1_555 n
Ba3 O20 Te2 109.3(5) 1_555 2_565 n
Ba3 O20 Te3 126.3(8) 1_555 1_555 n
Mo5 O20 Te2 113.4(10) 1_555 2_565 n
Mo5 O20 Te3 88.2(6) 1_555 1_555 n
Te2 O20 Te3 117.0(6) 2_565 1_555 n
Ba3 O21 Ba4 114.8(8) 1_555 1_555 n
Ba3 O21 Mo5 112.54(28) 1_555 1_555 n
Ba4 O21 Mo5 123.8(6) 1_555 1_555 n
Ba3 O22 Mo5 115.6(6) 1_565 1_555 n
Ba3 O23 Ba4 114.5(9) 1_565 1_555 n
Ba3 O23 Mo8 119.8(5) 1_565 1_555 n
Ba4 O23 Mo8 113.1(7) 1_555 1_555 n
Ba4 O24 Mo8 113.0(7) 1_565 1_555 n
Ba1 O25 Ba4 103.0(9) 2_665 1_555 n
Ba1 O25 Mo8 110.3(10) 2_665 1_555 n
Ba1 O25 Te4 121.8(6) 2_665 1_555 n
Ba4 O25 Mo8 100.3(7) 1_555 1_555 n
Ba4 O25 Te4 127.9(9) 1_555 1_555 n
Mo8 O25 Te4 88.6(6) 1_555 1_555 n
Mo5 O26 Mo8 133.2(8) 1_555 1_555 n
Mo5 O26 Te4 148.2(8) 1_555 1_555 n
Mo8 O26 Te4 75.5(11) 1_555 1_555 n
Mo5 O27 Mo6 141.1(7) 1_555 1_555 n
Mo5 O27 Te3 104.12(27) 1_555 1_555 n
Mo6 O27 Te3 103.0(7) 1_555 1_555 n
Ba2 O28 Mo3 100.7(5) 1_455 2_565 n
Ba2 O28 Te3 104.6(5) 1_455 1_555 n
Mo3 O28 Te3 120.3(10) 2_565 1_555 n
Ba1 O29 Ba2 100.2(10) 1_455 1_455 n
Ba1 O29 Mo6 93.9(7) 1_455 1_555 n
Ba1 O29 Te3 130.5(8) 1_455 1_555 n
Ba2 O29 Mo6 107.9(9) 1_455 1_555 n
Ba2 O29 Te3 123.6(5) 1_455 1_555 n
Mo6 O29 Te3 93.2(5) 1_555 1_555 n
Ba1 O30 Ba4 111.3(10) 1_455 2_564 n
Ba1 O30 Mo6 112.3(8) 1_455 1_555 n
Ba4 O30 Mo6 123.9(5) 2_564 1_555 n
Mo6 O31 Mo7 133.0(7) 1_555 1_555 n
Ba1 O32 Ba2 112.4(9) 1_465 1_455 n
Ba1 O32 Mo6 114.5(8) 1_465 1_555 n
Ba2 O32 Mo6 101.8(10) 1_455 1_555 n
Ba1 O33 Ba4 117.7(8) 1_465 2_564 n
Ba1 O33 Mo7 123.1(7) 1_465 1_555 n
Ba4 O33 Mo7 110.87(28) 2_564 1_555 n
Ba4 O34 Mo7 112.8(6) 2_574 1_555 n
Mo6 O35 Mo7 134.1(7) 1_565 1_555 n
Mo6 O35 Te3 83.3(10) 1_565 1_565 n
Mo7 O35 Te3 140.6(7) 1_555 1_565 n
Mo7 O36 Mo8 141.2(9) 1_555 1_555 n
Mo7 O36 Te4 115.4(9) 1_555 1_555 n
Mo8 O36 Te4 90.5(9) 1_555 1_555 n
O2 Te1 O9 70.5(5) 1_555 1_555 n
O2 Te1 O10 77.9(6) 1_555 1_555 n
O2 Te1 O11 146.1(6) 1_555 1_555 n
O9 Te1 O10 95.2(11) 1_555 1_555 n
O9 Te1 O11 80.0(7) 1_555 1_555 n
O10 Te1 O11 88.8(5) 1_555 1_555 n
O7 Te2 O18 75.1(7) 1_555 1_555 n
O7 Te2 O20 87.6(6) 1_555 2_564 n
O18 Te2 O20 88.9(11) 1_555 2_564 n
O19 Te3 O20 66.7(9) 1_555 1_555 n
O19 Te3 O27 75.2(7) 1_555 1_555 n
O19 Te3 O28 138.4(4) 1_555 1_555 n
O19 Te3 O29 135.0(7) 1_555 1_555 n
O19 Te3 O35 71.7(7) 1_555 1_545 n
O20 Te3 O27 76.9(7) 1_555 1_555 n
O20 Te3 O28 72.7(7) 1_555 1_555 n
O20 Te3 O29 138.4(7) 1_555 1_555 n
O20 Te3 O35 133.9(4) 1_555 1_545 n
O27 Te3 O28 87.5(12) 1_555 1_555 n
O27 Te3 O29 77.3(4) 1_555 1_555 n
O27 Te3 O35 74.1(11) 1_555 1_545 n
O28 Te3 O29 74.0(4) 1_555 1_555 n
O28 Te3 O35 139.5(6) 1_555 1_545 n
O29 Te3 O35 66.9(4) 1_555 1_545 n
Mo8 Te4 O2 107.4(10) 1_555 2_665 n
Mo8 Te4 O25 49.1(4) 1_555 1_555 n
Mo8 Te4 O26 53.5(8) 1_555 1_555 n
Mo8 Te4 O36 52.7(9) 1_555 1_555 n
O2 Te4 O25 80.0(4) 2_665 1_555 n
O2 Te4 O26 158.4(6) 2_665 1_555 n
O2 Te4 O36 89.0(13) 2_665 1_555 n
O25 Te4 O26 79.1(4) 1_555 1_555 n
O25 Te4 O36 91.3(9) 1_555 1_555 n
O26 Te4 O36 85.7(12) 1_555 1_555 n

loop_
_geom_bond_atom_site_label_1
_geom_bond_atom_site_label_2
_geom_bond_distance
_geom_bond_site_symmetry_2
_geom_bond_publ_flag
Ba1 Ba2 4.86(6) 1_545 n
Ba1 Ba2 4.07(5) 1_555 n
Ba1 Ba4 4.77(6) 2_654 n
Ba1 Ba4 4.36(5) 2_664 n
Ba1 Mo1 4.00(4) 1_545 n
Ba1 Mo1 3.65(4) 1_555 n
Ba1 Mo6 3.87(4) 1_645 n
Ba1 Mo6 3.580(35) 1_655 n
Ba1 Mo7 3.85(4) 1_645 n
Ba1 Mo8 3.89(4) 2_664 n
Ba1 O2 2.864(33) 1_555 n
Ba1 O3 2.67(4) 1_555 n
Ba1 O4 2.945(30) 1_545 n
Ba1 O5 2.95(4) 1_545 n
Ba1 O24 3.17(4) 2_664 n
Ba1 O25 2.681(30) 2_664 n
Ba1 O29 2.788(28) 1_655 n
Ba1 O30 2.564(31) 1_655 n
Ba1 O32 2.867(29) 1_645 n
Ba1 O33 2.639(26) 1_645 n
Ba1 Te4 3.95(4) 2_664 n
Ba2 Ba1 4.07(5) 1_555 n
Ba2 Ba1 4.86(6) 1_565 n
Ba2 Mo1 3.572(31) 1_555 n
Ba2 Mo3 3.95(4) 2_665 n
Ba2 Mo4 3.393(31) 1_545 n
Ba2 Mo4 3.98(4) 1_555 n
Ba2 Mo6 3.71(4) 1_655 n
Ba2 O3 2.345(22) 1_555 n
Ba2 O5 2.94(4) 1_545 n
Ba2 O5 2.98(4) 1_555 n
Ba2 O6 2.626(23) 1_545 n
Ba2 O7 3.095(29) 1_555 n
Ba2 O12 3.14(4) 2_665 n
Ba2 O15 2.95(4) 2_665 n
Ba2 O16 3.074(28) 2_675 n
Ba2 O28 2.965(29) 1_655 n
Ba2 O29 2.506(26) 1_655 n
Ba2 O32 2.982(35) 1_655 n
Ba2 Te3 4.13(4) 1_655 n
Ba3 Ba4 4.65(6) 1_545 n
Ba3 Ba4 4.66(6) 1_555 n
Ba3 Mo2 3.818(35) 1_446 n
Ba3 Mo2 3.777(35) 1_456 n
Ba3 Mo4 4.01(4) 2_565 n
Ba3 Mo5 3.76(4) 1_545 n
Ba3 Mo5 3.74(4) 1_555 n
Ba3 Mo8 3.87(4) 1_545 n
Ba3 O6 3.24(4) 2_565 n
Ba3 O7 2.820(32) 2_565 n
Ba3 O11 2.876(25) 1_456 n
Ba3 O12 2.792(33) 1_456 n
Ba3 O14 2.754(25) 1_446 n
Ba3 O15 2.827(25) 1_446 n
Ba3 O20 2.834(27) 1_555 n
Ba3 O21 3.51(5) 1_545 n
Ba3 O21 2.73(4) 1_555 n
Ba3 O22 2.733(25) 1_545 n
Ba3 O23 2.722(33) 1_545 n
Ba3 Te2 3.873(35) 2_565 n
Ba4 Ba1 4.77(6) 2_655 n
Ba4 Ba1 4.36(5) 2_665 n
Ba4 Ba3 4.66(6) 1_555 n
Ba4 Ba3 4.65(6) 1_565 n
Ba4 Mo2 3.94(4) 1_456 n
Ba4 Mo5 4.029(35) 1_555 n
Ba4 Mo6 3.93(4) 2_565 n
Ba4 Mo7 3.89(4) 2_565 n
Ba4 Mo7 3.69(4) 2_575 n
Ba4 Mo8 3.757(34) 1_545 n
Ba4 Mo8 3.82(4) 1_555 n
Ba4 O10 2.925(27) 1_456 n
Ba4 O11 2.916(33) 1_456 n
Ba4 O14 3.02(4) 1_456 n
Ba4 O21 2.804(25) 1_555 n
Ba4 O23 3.44(4) 1_545 n
Ba4 O23 2.809(33) 1_555 n
Ba4 O24 2.747(25) 1_545 n
Ba4 O25 2.886(25) 1_555 n
Ba4 O30 2.713(33) 2_565 n
Ba4 O33 2.93(4) 2_565 n
Ba4 O33 3.36(5) 2_575 n
Ba4 O34 2.679(24) 2_575 n
Ba4 Te1 3.944(35) 1_456 n
Mo1 Ba1 3.65(4) 1_555 n
Mo1 Ba1 4.00(4) 1_565 n
Mo1 Ba2 3.572(31) 1_555 n
Mo1 O1 2.213(31) 1_555 n
Mo1 O2 2.066(28) 1_555 n
Mo1 O3 1.725(19) 1_555 n
Mo1 O4 1.693(24) 1_555 n
Mo1 O8 1.717(23) 1_555 n
Mo1 O9 2.225(25) 1_555 n
Mo2 Ba3 3.777(35) 1_654 n
Mo2 Ba3 3.818(35) 1_664 n
Mo2 Ba4 3.94(4) 1_654 n
Mo2 O9 2.166(20) 1_555 n
Mo2 O11 2.032(28) 1_555 n
Mo2 O12 1.716(15) 1_555 n
Mo2 O13 1.723(18) 1_555 n
Mo2 O14 1.703(22) 1_555 n
Mo2 O17 2.215(27) 1_545 n
Mo2 Te1 3.10(4) 1_555 n
Mo3 Ba2 3.95(4) 2_664 n
Mo3 O13 2.135(31) 1_555 n
Mo3 O15 1.715(19) 1_555 n
Mo3 O16 1.675(24) 1_555 n
Mo3 O17 1.739(23) 1_555 n
Mo3 O18 2.128(24) 1_555 n
Mo3 O28 2.121(29) 2_564 n
Mo4 Ba2 3.98(4) 1_555 n
Mo4 Ba2 3.393(31) 1_565 n
Mo4 Ba3 4.01(4) 2_564 n
Mo4 O1 1.734(18) 1_565 n
Mo4 O5 1.707(16) 1_555 n
Mo4 O6 1.678(22) 1_555 n
Mo4 O7 2.075(28) 1_555 n
Mo4 O8 2.216(27) 1_555 n
Mo4 O18 2.154(20) 1_555 n
Mo4 Te2 3.23(4) 1_555 n
Mo5 Ba3 3.74(4) 1_555 n
Mo5 Ba3 3.76(4) 1_565 n
Mo5 Ba4 4.029(35) 1_555 n
Mo5 O19 2.180(31) 1_555 n
Mo5 O20 2.101(29) 1_555 n
Mo5 O21 1.725(19) 1_555 n
Mo5 O22 1.663(24) 1_555 n
Mo5 O26 1.743(23) 1_555 n
Mo5 O27 2.106(23) 1_555 n
Mo5 Te2 3.32(4) 2_565 n
Mo5 Te3 3.047(28) 1_555 n
Mo6 Ba1 3.580(35) 1_455 n
Mo6 Ba1 3.87(4) 1_465 n
Mo6 Ba2 3.71(4) 1_455 n
Mo6 Ba4 3.93(4) 2_564 n
Mo6 O27 2.175(20) 1_555 n
Mo6 O29 2.066(28) 1_555 n
Mo6 O30 1.708(15) 1_555 n
Mo6 O31 1.744(18) 1_555 n
Mo6 O32 1.676(22) 1_555 n
Mo6 O35 2.192(27) 1_545 n
Mo6 Te3 3.082(32) 1_555 n
Mo7 Ba1 3.85(4) 1_465 n
Mo7 Ba4 3.89(4) 2_564 n
Mo7 Ba4 3.69(4) 2_574 n
Mo7 O10 2.084(29) 2_665 n
Mo7 O31 2.169(31) 1_555 n
Mo7 O33 1.717(19) 1_555 n
Mo7 O34 1.705(24) 1_555 n
Mo7 O35 1.712(23) 1_555 n
Mo7 O36 2.128(24) 1_555 n
Mo7 Te1 3.31(4) 2_665 n
Mo7 Te4 3.173(30) 1_555 n
Mo8 Ba1 3.89(4) 2_665 n
Mo8 Ba3 3.87(4) 1_565 n
Mo8 Ba4 3.82(4) 1_555 n
Mo8 Ba4 3.757(34) 1_565 n
Mo8 O19 1.715(18) 1_565 n
Mo8 O23 1.714(16) 1_555 n
Mo8 O24 1.705(22) 1_555 n
Mo8 O25 2.040(28) 1_555 n
Mo8 O26 2.238(27) 1_555 n
Mo8 O36 2.146(20) 1_555 n
Mo8 Te4 2.696(32) 1_555 n
O1 Mo1 2.213(31) 1_555 n
O1 Mo4 1.734(18) 1_545 n
O1 Te1 2.885(24) 1_555 n
O2 Ba1 2.864(33) 1_555 n
O2 Mo1 2.066(28) 1_555 n
O2 Te1 2.385(23) 1_555 n
O2 Te4 2.265(27) 2_664 n
O3 Ba1 2.67(4) 1_555 n
O3 Ba2 2.345(22) 1_555 n
O3 Mo1 1.725(19) 1_555 n
O4 Ba1 2.945(30) 1_565 n
O4 Mo1 1.693(24) 1_555 n
O5 Ba1 2.95(4) 1_565 n
O5 Ba2 2.98(4) 1_555 n
O5 Ba2 2.94(4) 1_565 n
O5 Mo4 1.707(16) 1_555 n
O6 Ba2 2.626(23) 1_565 n
O6 Ba3 3.24(4) 2_564 n
O6 Mo4 1.678(22) 1_555 n
O6 Te2 2.745(27) 1_565 n
O7 Ba2 3.095(29) 1_555 n
O7 Ba3 2.820(32) 2_564 n
O7 Mo4 2.075(28) 1_555 n
O7 Te2 1.946(18) 1_555 n
O8 Mo1 1.717(23) 1_555 n
O8 Mo4 2.216(27) 1_555 n
O8 Te2 2.679(32) 1_555 n
O9 Mo1 2.225(25) 1_555 n
O9 Mo2 2.166(20) 1_555 n
O9 Te1 1.883(27) 1_555 n
O10 Ba4 2.925(27) 1_654 n
O10 Mo7 2.084(29) 2_664 n
O10 Te1 1.814(22) 1_555 n
O10 Te4 2.586(24) 2_664 n
O11 Ba3 2.876(25) 1_654 n
O11 Ba4 2.916(33) 1_654 n
O11 Mo2 2.032(28) 1_555 n
O11 Te1 1.958(19) 1_555 n
O12 Ba2 3.14(4) 2_664 n
O12 Ba3 2.792(33) 1_654 n
O12 Mo2 1.716(15) 1_555 n
O13 Mo2 1.723(18) 1_555 n
O13 Mo3 2.135(31) 1_555 n
O14 Ba3 2.754(25) 1_664 n
O14 Ba4 3.02(4) 1_654 n
O14 Mo2 1.703(22) 1_555 n
O15 Ba2 2.95(4) 2_664 n
O15 Ba3 2.827(25) 1_664 n
O15 Mo3 1.715(19) 1_555 n
O16 Ba2 3.074(28) 2_674 n
O16 Mo3 1.675(24) 1_555 n
O17 Mo2 2.215(27) 1_565 n
O17 Mo3 1.739(23) 1_555 n
O17 Te1 2.734(32) 1_565 n
O18 Mo3 2.128(24) 1_555 n
O18 Mo4 2.154(20) 1_555 n
O18 Te2 2.079(28) 1_555 n
O19 Mo5 2.180(31) 1_555 n
O19 Mo8 1.715(18) 1_545 n
O19 Te3 2.419(21) 1_555 n
O20 Ba3 2.834(27) 1_555 n
O20 Mo5 2.101(29) 1_555 n
O20 Te2 1.866(24) 2_565 n
O20 Te3 2.272(20) 1_555 n
O21 Ba3 2.73(4) 1_555 n
O21 Ba3 3.51(5) 1_565 n
O21 Ba4 2.804(25) 1_555 n
O21 Mo5 1.725(19) 1_555 n
O22 Ba3 2.733(25) 1_565 n
O22 Mo5 1.663(24) 1_555 n
O22 Te2 2.81(4) 2_565 n
O23 Ba3 2.722(33) 1_565 n
O23 Ba4 2.809(33) 1_555 n
O23 Ba4 3.44(4) 1_565 n
O23 Mo8 1.714(16) 1_555 n
O24 Ba1 3.17(4) 2_665 n
O24 Ba4 2.747(25) 1_565 n
O24 Mo8 1.705(22) 1_555 n
O25 Ba1 2.681(30) 2_665 n
O25 Ba4 2.886(25) 1_555 n
O25 Mo8 2.040(28) 1_555 n
O25 Te4 1.814(20) 1_555 n
O26 Mo5 1.743(23) 1_555 n
O26 Mo8 2.238(27) 1_555 n
O26 Te4 2.163(25) 1_555 n
O27 Mo5 2.106(23) 1_555 n
O27 Mo6 2.175(20) 1_555 n
O27 Te3 1.748(26) 1_555 n
O28 Ba2 2.965(29) 1_455 n
O28 Mo3 2.121(29) 2_565 n
O28 Te2 2.511(24) 2_565 n
O28 Te3 2.224(26) 1_555 n
O29 Ba1 2.788(28) 1_455 n
O29 Ba2 2.506(26) 1_455 n
O29 Mo6 2.066(28) 1_555 n
O29 Te3 2.175(23) 1_555 n
O30 Ba1 2.564(31) 1_455 n
O30 Ba4 2.713(33) 2_564 n
O30 Mo6 1.708(15) 1_555 n
O31 Mo6 1.744(18) 1_555 n
O31 Mo7 2.169(31) 1_555 n
O31 Te4 2.607(24) 1_555 n
O32 Ba1 2.867(29) 1_465 n
O32 Ba2 2.982(35) 1_455 n
O32 Mo6 1.676(22) 1_555 n
O33 Ba1 2.639(26) 1_465 n
O33 Ba4 2.93(4) 2_564 n
O33 Ba4 3.36(5) 2_574 n
O33 Mo7 1.717(19) 1_555 n
O34 Ba4 2.679(24) 2_574 n
O34 Mo7 1.705(24) 1_555 n
O34 Te1 2.80(4) 2_665 n
O35 Mo6 2.192(27) 1_565 n
O35 Mo7 1.712(23) 1_555 n
O35 Te3 2.438(27) 1_565 n
O36 Mo7 2.128(24) 1_555 n
O36 Mo8 2.146(20) 1_555 n
O36 Te4 1.61(4) 1_555 n
Te1 Ba4 3.944(35) 1_654 n
Te1 Mo2 3.10(4) 1_555 n
Te1 Mo7 3.31(4) 2_664 n
Te1 O1 2.885(24) 1_555 n
Te1 O2 2.385(23) 1_555 n
Te1 O9 1.883(27) 1_555 n
Te1 O10 1.814(22) 1_555 n
Te1 O11 1.958(19) 1_555 n
Te1 O17 2.734(32) 1_545 n
Te1 O34 2.80(4) 2_664 n
Te2 Ba3 3.873(35) 2_564 n
Te2 Mo4 3.23(4) 1_555 n
Te2 Mo5 3.32(4) 2_564 n
Te2 O6 2.745(27) 1_545 n
Te2 O7 1.946(18) 1_555 n
Te2 O8 2.679(32) 1_555 n
Te2 O18 2.079(28) 1_555 n
Te2 O20 1.866(24) 2_564 n
Te2 O22 2.81(4) 2_564 n
Te2 O28 2.511(24) 2_564 n
Te2 Te3 3.53(4) 2_564 n
Te3 Ba2 4.13(4) 1_455 n
Te3 Mo5 3.047(28) 1_555 n
Te3 Mo6 3.082(32) 1_555 n
Te3 O19 2.419(21) 1_555 n
Te3 O20 2.272(20) 1_555 n
Te3 O27 1.748(26) 1_555 n
Te3 O28 2.224(26) 1_555 n
Te3 O29 2.175(23) 1_555 n
Te3 O35 2.438(27) 1_545 n
Te3 Te2 3.53(4) 2_565 n
Te4 Ba1 3.95(4) 2_665 n
Te4 Mo7 3.173(30) 1_555 n
Te4 Mo8 2.696(32) 1_555 n
Te4 O2 2.265(27) 2_665 n
Te4 O10 2.586(24) 2_665 n
Te4 O25 1.814(20) 1_555 n
Te4 O26 2.163(25) 1_555 n
Te4 O31 2.607(24) 1_555 n
Te4 O36 1.61(4) 1_555 n
